data_1503955
loop_
_publ_author_name
'Xiao, Jian'
'Loh, Teck-Peng'

_publ_section_title
;
 Design, synthesis and optical resolution of new bifunctional ligand:
 1,1'-dimethyl-octahydro-8,8'-biquinoline-7,7'-diol.
;
_journal_issue 13
_journal_name_full 'Organic letters'
_journal_page_first 2876
_journal_page_last 2879
_journal_paper_doi 10.1021/ol900790z
_journal_volume 11
_journal_year 2009
_chemical_absolute_configuration ad
_chemical_formula_moiety 'C31 H42 N2 O4'
_chemical_formula_sum 'C31 H42 N2 O4'
_chemical_formula_weight 506.67
_chemical_name_systematic
;

 ?

;
_space_group_IT_number 19
_symmetry_cell_setting orthorhombic
_symmetry_space_group_name_Hall 'P 2ac 2ab'
_symmetry_space_group_name_H-M 'P 21 21 21'
_atom_sites_solution_hydrogens geom
_atom_sites_solution_primary direct
_atom_sites_solution_secondary difmap
_audit_creation_method SHELXL-97
_cell_angle_alpha 90.00
_cell_angle_beta 90.00
_cell_angle_gamma 90.00
_cell_formula_units_Z 4
_cell_length_a 12.3403(4)
_cell_length_b 14.6166(4)
_cell_length_c 15.2085(5)
_cell_measurement_reflns_used 9925
_cell_measurement_temperature 173(2)
_cell_measurement_theta_max 26.19
_cell_measurement_theta_min 2.13
_cell_volume 2743.21(15)
_computing_cell_refinement 'Bruker SMART'
_computing_data_collection 'Bruker SMART'
_computing_data_reduction 'Bruker SAINT'
_computing_molecular_graphics 'Bruker SHELXTL'
_computing_publication_material 'Bruker SHELXTL'
_computing_structure_refinement 'SHELXL-97 (Sheldrick, 1997)'
_computing_structure_solution 'SHELXS-97 (Sheldrick, 1990)'
_diffrn_ambient_temperature 173(2)
_diffrn_measured_fraction_theta_full 1.000
_diffrn_measured_fraction_theta_max 1.000
_diffrn_measurement_device_type 'CCD area detector'
_diffrn_measurement_method 'phi and omega scans'
_diffrn_radiation_monochromator graphite
_diffrn_radiation_source 'fine-focus sealed tube'
_diffrn_radiation_type MoK\a
_diffrn_radiation_wavelength 0.71073
_diffrn_reflns_av_R_equivalents 0.0418
_diffrn_reflns_av_sigmaI/netI 0.0308
_diffrn_reflns_limit_h_max 16
_diffrn_reflns_limit_h_min -16
_diffrn_reflns_limit_k_max 20
_diffrn_reflns_limit_k_min -14
_diffrn_reflns_limit_l_max 19
_diffrn_reflns_limit_l_min -20
_diffrn_reflns_number 33944
_diffrn_reflns_theta_full 29.25
_diffrn_reflns_theta_max 29.25
_diffrn_reflns_theta_min 1.93
_exptl_absorpt_coefficient_mu 0.080
_exptl_absorpt_correction_T_max 0.9809
_exptl_absorpt_correction_T_min 0.9763
_exptl_absorpt_correction_type multi-scan
_exptl_absorpt_process_details sadabs
_exptl_crystal_colour colourless
_exptl_crystal_density_diffrn 1.227
_exptl_crystal_density_method 'not measured'
_exptl_crystal_description block
_exptl_crystal_F_000 1096
_exptl_crystal_size_max 0.30
_exptl_crystal_size_mid 0.30
_exptl_crystal_size_min 0.24
_refine_diff_density_max 0.303
_refine_diff_density_min -0.325
_refine_diff_density_rms 0.107
_refine_ls_abs_structure_details 'Flack H D (1983), Acta Cryst. A39, 876-881'
_refine_ls_abs_structure_Flack -10(10)
_refine_ls_extinction_method none
_refine_ls_goodness_of_fit_ref 1.184
_refine_ls_hydrogen_treatment constr
_refine_ls_matrix_type full
_refine_ls_number_parameters 359
_refine_ls_number_reflns 4149
_refine_ls_number_restraints 7
_refine_ls_restrained_S_all 1.209
_refine_ls_R_factor_all 0.0596
_refine_ls_R_factor_gt 0.0421
_refine_ls_shift/su_max 0.001
_refine_ls_shift/su_mean 0.000
_refine_ls_structure_factor_coef Fsqd
_refine_ls_weighting_details 'calc w=1/[\s^2^(Fo^2^)+(0.0781P)^2^+0.0000P] where P=(Fo^2^+2Fc^2^)/3'
_refine_ls_weighting_scheme calc
_refine_ls_wR_factor_gt 0.1068
_refine_ls_wR_factor_ref 0.1319
_reflns_number_gt 3475
_reflns_number_total 4149
_reflns_threshold_expression >2sigma(I)
_cod_data_source_file ol900790z_si_002.cif
_cod_data_source_block ltp102
_cod_depositor_comments
;
The following automatic conversions were performed:

'_symmetry_cell_setting' value 'Orthorhombic' changed to
'orthorhombic' according to
/home/saulius/struct/CIF-dictionaries/cif_core.dic dictionary named
'cif_core.dic' version 2.4.2 from 2011-04-26.

Automatic conversion script
Id: cif_fix_values 1715 2011-07-08 13:25:40Z adriana 
;
_cod_original_sg_symbol_H-M P2(1)2(1)2(1)
_cod_database_code 1503955

loop_
_symmetry_equiv_pos_as_xyz
'x, y, z'
'-x+1/2, -y, z+1/2'
'-x, y+1/2, -z+1/2'
'x+1/2, -y+1/2, -z'

loop_
_atom_site_label
_atom_site_type_symbol
_atom_site_fract_x
_atom_site_fract_y
_atom_site_fract_z
_atom_site_U_iso_or_equiv
_atom_site_adp_type
_atom_site_occupancy
_atom_site_symmetry_multiplicity
_atom_site_calc_flag
_atom_site_refinement_flags
_atom_site_disorder_assembly
_atom_site_disorder_group
C1 C 0.61613(18) 0.47958(14) 1.12402(14) 0.0233(4) Uani 1 1 d . . .
C2 C 0.63301(19) 0.56599(15) 1.08917(17) 0.0294(5) Uani 1 1 d . . .
H2 H 0.6447 0.6172 1.1265 0.035 Uiso 1 1 calc R . .
C3 C 0.6325(2) 0.57585(15) 0.99852(18) 0.0328(6) Uani 1 1 d . . .
H3 H 0.6403 0.6354 0.9743 0.039 Uiso 1 1 calc R . .
C4 C 0.6210(2) 0.50268(16) 0.94221(16) 0.0283(5) Uani 1 1 d . A .
C5 C 0.6288(3) 0.5159(2) 0.84388(18) 0.0479(7) Uani 1 1 d D . .
H5C H 0.7033 0.5027 0.8234 0.057 Uiso 0.589(9) 1 calc PR A 2
H5D H 0.6108 0.5799 0.8282 0.057 Uiso 0.589(9) 1 calc PR A 2
H5A H 0.5669 0.5540 0.8245 0.057 Uiso 0.411(9) 1 d PR A 1
H5B H 0.6959 0.5506 0.8313 0.057 Uiso 0.411(9) 1 d PR A 1
C6 C 0.6311(6) 0.4310(4) 0.7900(4) 0.041(2) Uani 0.411(9) 1 d PD A 1
H6A H 0.7039 0.4026 0.7910 0.049 Uiso 0.411(9) 1 calc PR A 1
H6B H 0.6107 0.4440 0.7283 0.049 Uiso 0.411(9) 1 calc PR A 1
C7 C 0.5476(8) 0.3695(8) 0.8342(7) 0.031(2) Uani 0.411(9) 1 d PD A 1
H7A H 0.4788 0.4030 0.8435 0.037 Uiso 0.411(9) 1 calc PR A 1
H7B H 0.5327 0.3151 0.7973 0.037 Uiso 0.411(9) 1 calc PR A 1
C6A C 0.5458(5) 0.4479(3) 0.7992(3) 0.0497(18) Uani 0.589(9) 1 d PD A 2
H6A1 H 0.4713 0.4615 0.8195 0.060 Uiso 0.589(9) 1 calc PR A 2
H6A2 H 0.5481 0.4551 0.7345 0.060 Uiso 0.589(9) 1 calc PR A 2
C7A C 0.5764(8) 0.3507(5) 0.8242(5) 0.0372(19) Uani 0.589(9) 1 d PD A 2
H7A1 H 0.5176 0.3086 0.8062 0.045 Uiso 0.589(9) 1 calc PR A 2
H7A2 H 0.6430 0.3328 0.7922 0.045 Uiso 0.589(9) 1 calc PR A 2
C8 C 0.6097(2) 0.24656(15) 0.94022(16) 0.0294(5) Uani 1 1 d . . .
H8A H 0.6518 0.2413 0.9947 0.044 Uiso 1 1 calc R . .
H8B H 0.6487 0.2161 0.8923 0.044 Uiso 1 1 calc R . .
H8C H 0.5389 0.2175 0.9482 0.044 Uiso 1 1 calc R . .
C9 C 0.60242(17) 0.41454(14) 0.97698(14) 0.0224(4) Uani 1 1 d . . .
C10 C 0.59307(16) 0.40425(14) 1.06987(14) 0.0199(4) Uani 1 1 d . A .
C11 C 0.54898(17) 0.31883(13) 1.11122(14) 0.0187(4) Uani 1 1 d . . .
C12 C 0.60386(16) 0.26622(14) 1.17545(14) 0.0199(4) Uani 1 1 d . A .
C13 C 0.79520(19) 0.30027(18) 1.14089(16) 0.0306(5) Uani 1 1 d . A .
H13A H 0.8172 0.2375 1.1272 0.046 Uiso 1 1 calc R . .
H13B H 0.8573 0.3341 1.1645 0.046 Uiso 1 1 calc R . .
H13C H 0.7694 0.3304 1.0873 0.046 Uiso 1 1 calc R . .
C14 C 0.7442(2) 0.25202(17) 1.28785(15) 0.0295(5) Uani 1 1 d . A .
H14A H 0.7005 0.2737 1.3383 0.035 Uiso 1 1 calc R . .
H14B H 0.8208 0.2683 1.2992 0.035 Uiso 1 1 calc R . .
C15 C 0.7343(2) 0.14899(17) 1.28071(17) 0.0326(5) Uani 1 1 d . . .
H15A H 0.7675 0.1193 1.3326 0.039 Uiso 1 1 calc R . .
H15B H 0.7719 0.1269 1.2273 0.039 Uiso 1 1 calc R . .
C16 C 0.6142(2) 0.12614(16) 1.27591(16) 0.0305(5) Uani 1 1 d . A .
H16A H 0.6053 0.0613 1.2584 0.037 Uiso 1 1 calc R . .
H16B H 0.5813 0.1340 1.3348 0.037 Uiso 1 1 calc R . .
C17 C 0.55588(18) 0.18674(14) 1.21064(14) 0.0234(4) Uani 1 1 d . . .
C18 C 0.45298(18) 0.16182(15) 1.18287(16) 0.0270(5) Uani 1 1 d . A .
H18 H 0.4205 0.1083 1.2066 0.032 Uiso 1 1 calc R . .
C19 C 0.39667(18) 0.21258(15) 1.12198(15) 0.0260(5) Uani 1 1 d . . .
H19 H 0.3260 0.1950 1.1039 0.031 Uiso 1 1 calc R A .
C20 C 0.44580(17) 0.29014(14) 1.08760(13) 0.0206(4) Uani 1 1 d . A .
C21 C 0.33581(17) 0.41343(14) 1.04357(14) 0.0211(4) Uani 1 1 d . A .
C22 C 0.22370(19) 0.52708(15) 0.97914(15) 0.0260(5) Uani 1 1 d . A .
H22 H 0.2491 0.5664 1.0288 0.031 Uiso 1 1 calc R . .
C23 C 0.1109(2) 0.49148(18) 0.99881(19) 0.0365(6) Uani 1 1 d . . .
H23A H 0.1111 0.4616 1.0572 0.044 Uiso 1 1 calc R . .
H23B H 0.0914 0.4446 0.9545 0.044 Uiso 1 1 calc R . .
C24 C 0.0253(2) 0.5669(2) 0.9981(2) 0.0464(7) Uani 1 1 d . . .
H24 H 0.0437 0.6113 1.0458 0.056 Uiso 1 1 calc R . .
C25 C -0.0862(3) 0.5288(3) 1.0172(3) 0.0735(12) Uani 1 1 d . . .
H25A H -0.1388 0.5790 1.0193 0.110 Uiso 1 1 calc R . .
H25B H -0.0853 0.4970 1.0739 0.110 Uiso 1 1 calc R . .
H25C H -0.1068 0.4858 0.9707 0.110 Uiso 1 1 calc R . .
C26 C 0.0305(3) 0.6176(2) 0.9112(2) 0.0532(8) Uani 1 1 d . . .
H26A H 0.0099 0.5754 0.8631 0.064 Uiso 1 1 calc R . .
H26B H -0.0224 0.6685 0.9119 0.064 Uiso 1 1 calc R . .
C27 C 0.1426(3) 0.6555(2) 0.8933(2) 0.0483(7) Uani 1 1 d . . .
H27A H 0.1605 0.7017 0.9386 0.058 Uiso 1 1 calc R . .
H27B H 0.1427 0.6865 0.8354 0.058 Uiso 1 1 calc R . .
C28 C 0.2302(2) 0.58032(16) 0.89360(17) 0.0317(5) Uani 1 1 d . . .
H28 H 0.2118 0.5367 0.8452 0.038 Uiso 1 1 calc R . .
C29 C 0.3460(3) 0.6161(2) 0.8752(2) 0.0455(7) Uani 1 1 d . . .
H29 H 0.3975 0.5658 0.8907 0.055 Uiso 1 1 calc R . .
C30 C 0.3770(3) 0.6991(2) 0.9304(3) 0.0800(12) Uani 1 1 d . . .
H30A H 0.3339 0.7520 0.9119 0.120 Uiso 1 1 calc R . .
H30B H 0.4542 0.7125 0.9222 0.120 Uiso 1 1 calc R . .
H30C H 0.3629 0.6861 0.9926 0.120 Uiso 1 1 calc R . .
C31 C 0.3594(4) 0.6351(3) 0.7769(2) 0.0833(14) Uani 1 1 d . . .
H31A H 0.3495 0.5782 0.7439 0.125 Uiso 1 1 calc R . .
H31B H 0.4322 0.6594 0.7659 0.125 Uiso 1 1 calc R . .
H31C H 0.3052 0.6800 0.7581 0.125 Uiso 1 1 calc R . .
N1 N 0.59484(19) 0.34189(13) 0.91886(12) 0.0323(5) Uani 1 1 d D A .
N2 N 0.70718(14) 0.29865(13) 1.20689(11) 0.0222(4) Uani 1 1 d . . .
O1 O 0.61830(15) 0.47071(11) 1.21362(10) 0.0298(4) Uani 1 1 d . . .
H1 H 0.6422 0.4187 1.2270 0.045 Uiso 1 1 calc R . .
O2 O 0.39012(12) 0.33673(10) 1.02034(10) 0.0231(3) Uani 1 1 d . . .
O3 O 0.32546(14) 0.44214(12) 1.11662(11) 0.0325(4) Uani 1 1 d . . .
O4 O 0.29611(13) 0.44822(11) 0.96947(10) 0.0261(3) Uani 1 1 d . . .

loop_
_atom_site_aniso_label
_atom_site_aniso_U_11
_atom_site_aniso_U_22
_atom_site_aniso_U_33
_atom_site_aniso_U_23
_atom_site_aniso_U_13
_atom_site_aniso_U_12
C1 0.0226(10) 0.0210(10) 0.0263(11) -0.0033(8) 0.0012(8) 0.0004(8)
C2 0.0306(11) 0.0182(10) 0.0395(13) -0.0046(9) 0.0026(10) -0.0022(9)
C3 0.0340(12) 0.0184(11) 0.0459(15) 0.0097(10) 0.0060(11) -0.0047(9)
C4 0.0287(11) 0.0265(11) 0.0297(12) 0.0072(9) 0.0058(9) -0.0028(9)
C5 0.0689(19) 0.0394(15) 0.0352(15) 0.0158(13) 0.0146(14) -0.0026(14)
C6 0.044(4) 0.055(4) 0.022(3) 0.008(3) 0.004(3) 0.000(3)
C7 0.041(5) 0.032(5) 0.020(4) 0.001(3) 0.001(3) 0.004(4)
C6A 0.086(5) 0.036(3) 0.027(2) 0.004(2) -0.005(3) 0.005(3)
C7A 0.052(5) 0.041(4) 0.019(3) -0.002(3) -0.001(3) 0.006(3)
C8 0.0398(12) 0.0218(11) 0.0266(12) -0.0059(9) 0.0032(10) 0.0002(10)
C9 0.0240(10) 0.0193(10) 0.0239(10) 0.0014(8) 0.0028(8) 0.0006(8)
C10 0.0223(10) 0.0146(9) 0.0229(10) 0.0009(8) 0.0012(8) 0.0001(8)
C11 0.0235(9) 0.0153(9) 0.0173(9) -0.0009(8) 0.0023(8) 0.0009(7)
C12 0.0222(9) 0.0187(9) 0.0189(10) -0.0015(8) 0.0022(8) 0.0019(8)
C13 0.0243(10) 0.0369(13) 0.0304(12) -0.0001(10) 0.0021(9) 0.0011(10)
C14 0.0325(11) 0.0325(12) 0.0235(11) 0.0021(10) -0.0069(9) 0.0022(10)
C15 0.0351(12) 0.0317(12) 0.0308(13) 0.0099(11) -0.0043(10) 0.0038(10)
C16 0.0348(12) 0.0278(12) 0.0290(12) 0.0110(10) -0.0016(10) 0.0032(10)
C17 0.0283(10) 0.0205(10) 0.0216(10) 0.0033(8) 0.0014(9) 0.0029(8)
C18 0.0286(11) 0.0226(11) 0.0297(12) 0.0075(9) 0.0041(9) -0.0034(9)
C19 0.0252(10) 0.0247(11) 0.0281(11) 0.0021(9) 0.0002(9) -0.0020(9)
C20 0.0246(9) 0.0178(9) 0.0195(10) 0.0013(8) 0.0009(8) 0.0035(8)
C21 0.0223(9) 0.0175(9) 0.0235(11) 0.0018(8) -0.0027(8) -0.0008(8)
C22 0.0317(11) 0.0178(10) 0.0286(11) 0.0000(9) -0.0047(9) 0.0062(8)
C23 0.0338(12) 0.0298(12) 0.0459(15) 0.0002(11) -0.0006(11) 0.0031(10)
C24 0.0350(13) 0.0431(16) 0.061(2) -0.0133(14) -0.0078(13) 0.0117(12)
C25 0.0386(17) 0.078(3) 0.104(3) -0.019(2) 0.0092(18) 0.0093(17)
C26 0.0467(16) 0.0465(17) 0.066(2) -0.0078(16) -0.0222(15) 0.0209(14)
C27 0.0610(19) 0.0325(14) 0.0515(17) 0.0095(13) -0.0175(15) 0.0134(13)
C28 0.0393(13) 0.0247(11) 0.0312(12) 0.0059(10) -0.0108(11) 0.0015(10)
C29 0.0496(17) 0.0416(16) 0.0454(16) 0.0205(13) -0.0077(13) -0.0057(13)
C30 0.070(2) 0.053(2) 0.118(3) 0.012(2) -0.024(2) -0.027(2)
C31 0.077(3) 0.114(4) 0.060(2) 0.049(2) 0.002(2) -0.009(2)
N1 0.0556(13) 0.0216(9) 0.0195(9) 0.0015(8) -0.0006(9) -0.0014(9)
N2 0.0229(8) 0.0232(9) 0.0207(9) -0.0002(7) -0.0004(7) 0.0008(7)
O1 0.0419(9) 0.0229(8) 0.0245(8) -0.0055(6) -0.0023(7) 0.0037(7)
O2 0.0271(7) 0.0200(7) 0.0221(7) 0.0006(6) -0.0048(6) 0.0028(6)
O3 0.0417(10) 0.0307(9) 0.0252(8) -0.0035(7) -0.0033(7) 0.0084(7)
O4 0.0340(8) 0.0213(8) 0.0230(8) 0.0015(6) -0.0031(6) 0.0060(6)

loop_
_atom_type_symbol
_atom_type_description
_atom_type_scat_dispersion_real
_atom_type_scat_dispersion_imag
_atom_type_scat_source
C C 0.0033 0.0000 'International Tables Vol C Tables 4.2.6.8 and 6.1.1.4'
H H 0.0000 0.0000 'International Tables Vol C Tables 4.2.6.8 and 6.1.1.4'
N N 0.0061 0.0000 'International Tables Vol C Tables 4.2.6.8 and 6.1.1.4'
O O 0.0106 0.0000 'International Tables Vol C Tables 4.2.6.8 and 6.1.1.4'

loop_
_geom_angle_atom_site_label_1
_geom_angle_atom_site_label_2
_geom_angle_atom_site_label_3
_geom_angle
O1 C1 C2 117.66(19)
O1 C1 C10 120.89(19)
C2 C1 C10 121.4(2)
C1 C2 C3 118.3(2)
C4 C3 C2 122.6(2)
C3 C4 C9 119.5(2)
C3 C4 C5 120.6(2)
C9 C4 C5 119.9(2)
C6 C5 C4 116.1(3)
C6 C5 C6A 41.5(3)
C4 C5 C6A 107.7(3)
C5 C6 C7 103.7(6)
N1 C7 C6 106.2(7)
C7A C6A C5 108.6(5)
N1 C7A C6A 111.5(5)
N1 C9 C4 118.1(2)
N1 C9 C10 123.11(19)
C4 C9 C10 118.74(19)
C1 C10 C9 118.83(19)
C1 C10 C11 118.70(19)
C9 C10 C11 122.19(18)
C20 C11 C12 116.96(19)
C20 C11 C10 118.40(18)
C12 C11 C10 124.60(19)
C17 C12 C11 120.58(19)
C17 C12 N2 121.10(19)
C11 C12 N2 118.25(19)
N2 C14 C15 111.9(2)
C14 C15 C16 107.5(2)
C17 C16 C15 111.51(19)
C18 C17 C12 119.0(2)
C18 C17 C16 118.8(2)
C12 C17 C16 122.1(2)
C19 C18 C17 121.7(2)
C18 C19 C20 118.3(2)
C19 C20 C11 123.4(2)
C19 C20 O2 117.10(19)
C11 C20 O2 119.32(18)
O3 C21 O4 127.9(2)
O3 C21 O2 125.94(19)
O4 C21 O2 106.14(18)
O4 C22 C23 108.04(18)
O4 C22 C28 106.54(19)
C23 C22 C28 113.2(2)
C22 C23 C24 112.7(2)
C25 C24 C26 112.7(3)
C25 C24 C23 111.3(3)
C26 C24 C23 109.2(2)
C27 C26 C24 112.0(2)
C26 C27 C28 112.3(2)
C22 C28 C27 109.3(2)
C22 C28 C29 112.2(2)
C27 C28 C29 114.0(2)
C30 C29 C31 111.5(3)
C30 C29 C28 113.7(3)
C31 C29 C28 109.8(3)
C9 N1 C8 126.04(19)
C9 N1 C7A 124.8(3)
C8 N1 C7A 109.1(3)
C9 N1 C7 112.1(5)
C8 N1 C7 120.8(5)
C7A N1 C7 18.6(4)
C12 N2 C13 115.44(17)
C12 N2 C14 113.44(18)
C13 N2 C14 110.19(18)
C21 O2 C20 116.92(16)
C21 O4 C22 116.12(17)

loop_
_geom_bond_atom_site_label_1
_geom_bond_atom_site_label_2
_geom_bond_distance
C1 O1 1.369(3)
C1 C2 1.386(3)
C1 C10 1.404(3)
C2 C3 1.386(4)
C3 C4 1.377(3)
C4 C9 1.411(3)
C4 C5 1.511(3)
C5 C6 1.487(6)
C5 C6A 1.581(5)
C6 C7 1.524(7)
C7 N1 1.470(11)
C6A C7A 1.518(6)
C7A N1 1.464(8)
C8 N1 1.442(3)
C9 N1 1.385(3)
C9 C10 1.425(3)
C10 C11 1.500(3)
C11 C20 1.388(3)
C11 C12 1.416(3)
C12 C17 1.410(3)
C12 N2 1.442(3)
C13 N2 1.479(3)
C14 N2 1.480(3)
C14 C15 1.515(4)
C15 C16 1.521(3)
C16 C17 1.513(3)
C17 C18 1.387(3)
C18 C19 1.375(3)
C19 C20 1.388(3)
C20 O2 1.408(3)
C21 O3 1.195(3)
C21 O4 1.330(3)
C21 O2 1.353(3)
C22 O4 1.466(3)
C22 C23 1.516(4)
C22 C28 1.518(3)
C23 C24 1.527(4)
C24 C25 1.512(5)
C24 C26 1.517(5)
C26 C27 1.515(5)
C27 C28 1.542(4)
C28 C29 1.547(4)
C29 C30 1.524(5)
C29 C31 1.529(4)
